data_9017743
loop_
_publ_author_name
'Sidorov, E. G.'
'Kutyrev, A. V.'
'Zhitova, E. S.'
'Agakhanov, A. A.'
'Sandimirova, E. I.'
'Vymazalova, A.'
'Chubarov, V. M.'
'Zolotarev, A. A.'

_publ_section_title
;
 Kufahrite, PtPb, a new mineral from Ledyanoy Creek placer, Galmoenan ultramafic
 complex, Koryak Highlands, Russia
;
_journal_name_full 'Mineralogical Magazine'
_journal_page_first 254
_journal_page_last 261
_journal_volume 85
_journal_year 2021
_chemical_compound_source 'Ledyanoy Creek placer, Galmoenan ultramafic complex, Koryak Highlands, Russia'
_chemical_formula_sum 'Pb0.83 Pt0.94 Rh0.06 Sb0.19'
_chemical_name_mineral Kufahrite
_space_group_IT_number 194
_space_group_name_Hall '-P 6c 2c'
_space_group_name_H-M_alt 'P 63/m m c'
_symmetry_space_group_name_H-M 'P 63/m m c'
_cell_angle_alpha 90
_cell_angle_beta 90
_cell_angle_gamma 120
_cell_length_a 4.2492
_cell_length_b 4.2492
_cell_length_c 5.486
_cell_formula_units_Z 2
_cell_volume 85.783
_database_code_amcsd 0020963
_exptl_crystal_density_diffrn 14.892
_cod_data_source_file inputs/fixed/downloads/18/18650.cif
_cod_data_source_block 18650
_cod_original_formula_sum '(Pt.94 Rh.06) Pb.83 Sb.19'
_cod_database_code 9017743

loop_
_space_group_symop_operation_xyz
x,y,z
-x,-x+y,1/2+z
x,x-y,1/2-z
-x+y,-x,1/2-z
x-y,x,1/2+z
-y,-x,z
y,x,-z
y,-x+y,-z
-y,x-y,z
x-y,-y,1/2+z
-x+y,y,1/2-z
x,y,1/2-z
-x,-y,1/2+z
x,x-y,z
-x,-x+y,-z
x-y,x,-z
-x+y,-x,z
y,x,1/2+z
-y,-x,1/2-z
-y,x-y,1/2-z
y,-x+y,1/2+z
-x+y,y,z
x-y,-y,-z
-x,-y,-z

loop_
_atom_site_label
_atom_site_fract_x
_atom_site_fract_y
_atom_site_fract_z
_atom_site_occupancy
Pt 0.33333 0.66667 0.25000 0.94000
Rh 0.33333 0.66667 0.25000 0.06000
Pb 0.00000 0.00000 0.00000 0.83000
Sb 0.00000 0.00000 0.00000 0.19000

loop_
_cod_related_entry_id
_cod_related_entry_database
_cod_related_entry_code
1 AMCSD 0020963
